data_1570646
loop_
_publ_author_name
'Sun, Meng'
'Xie, Yongshu'
'Baryshnikov, Glib'
'Li, Chengjie'
'Sha, Feng'
'Wu, Xinyan'
'&#xc5;gren, Hans'
'Li, Shijun'
'Li, Qizhao'

_publ_section_title
;
 Mono- and bis-Pd(ii) complexes of N-confused
 dithiahexaphyrin(1.1.1.1.1.0) with the absorption and aromaticity
 modulated by Pd(ii) coordination, macrocycle contraction and ancillary
 ligands.
;
_journal_issue 6
_journal_name_full 'Chemical science'
_journal_page_first 2047
_journal_page_last 2054
_journal_paper_doi 10.1039/d3sc05473j
_journal_volume 15
_journal_year 2024
_chemical_formula_sum 'C59 H13 F25 N4 O S2'
_chemical_formula_weight 1332.85
_space_group_crystal_system triclinic
_space_group_IT_number 2
_space_group_name_Hall '-P 1'
_space_group_name_H-M_alt 'P -1'
_atom_sites_solution_hydrogens geom
_audit_creation_method SHELXL-2013
_audit_update_record
;
2023-06-27 deposited with the CCDC.	2024-01-02 downloaded from the CCDC.
;
_cell_angle_alpha 95.08(3)
_cell_angle_beta 95.96(4)
_cell_angle_gamma 92.17(3)
_cell_formula_units_Z 2
_cell_length_a 9.774(10)
_cell_length_b 14.769(14)
_cell_length_c 18.881(19)
_cell_measurement_reflns_used 7195
_cell_measurement_temperature 213(2)
_cell_measurement_theta_max 48.848
_cell_measurement_theta_min 4.339
_cell_volume 2697(5)
_computing_cell_refinement 'Bruker SAINT'
_computing_data_collection 'Bruker APEX2'
_computing_data_reduction 'Bruker SAINT'
_computing_molecular_graphics 'Bruker SHELXTL'
_computing_publication_material 'Bruker SHELXTL'
_computing_structure_refinement 'SHELXL-2013 (Sheldrick, 2013)'
_computing_structure_solution 'SHELXS-97 (Sheldrick 2008)'
_diffrn_ambient_temperature 213(2)
_diffrn_measured_fraction_theta_full 0.968
_diffrn_measured_fraction_theta_max 0.990
_diffrn_measurement_device_type 'Bruker APEX-II CCD'
_diffrn_measurement_method '\f and \w scans'
_diffrn_radiation_type MoK\a
_diffrn_radiation_wavelength 0.71073
_diffrn_reflns_av_R_equivalents 0.1112
_diffrn_reflns_av_unetI/netI 0.1337
_diffrn_reflns_Laue_measured_fraction_full 0.968
_diffrn_reflns_Laue_measured_fraction_max 0.990
_diffrn_reflns_limit_h_max 11
_diffrn_reflns_limit_h_min -11
_diffrn_reflns_limit_k_max 17
_diffrn_reflns_limit_k_min -17
_diffrn_reflns_limit_l_max 22
_diffrn_reflns_limit_l_min -22
_diffrn_reflns_number 32319
_diffrn_reflns_point_group_measured_fraction_full 0.968
_diffrn_reflns_point_group_measured_fraction_max 0.990
_diffrn_reflns_theta_full 25.242
_diffrn_reflns_theta_max 25.000
_diffrn_reflns_theta_min 2.097
_exptl_absorpt_coefficient_mu 0.233
_exptl_absorpt_correction_T_max 0.7456
_exptl_absorpt_correction_T_min 0.5247
_exptl_absorpt_correction_type multi-scan
_exptl_absorpt_process_details sadabs
_exptl_crystal_colour black
_exptl_crystal_density_diffrn 1.641
_exptl_crystal_description prismatic
_exptl_crystal_F_000 1320
_exptl_crystal_size_max 0.180
_exptl_crystal_size_mid 0.140
_exptl_crystal_size_min 0.070
_platon_squeeze_details
;
;
_refine_diff_density_max 0.810
_refine_diff_density_min -0.491
_refine_diff_density_rms 0.099
_refine_ls_extinction_method none
_refine_ls_goodness_of_fit_ref 1.086
_refine_ls_hydrogen_treatment constr
_refine_ls_matrix_type full
_refine_ls_number_parameters 820
_refine_ls_number_reflns 9434
_refine_ls_number_restraints 0
_refine_ls_restrained_S_all 1.086
_refine_ls_R_factor_all 0.2084
_refine_ls_R_factor_gt 0.1215
_refine_ls_shift/su_max 0.000
_refine_ls_shift/su_mean 0.000
_refine_ls_structure_factor_coef Fsqd
_refine_ls_weighting_details 'w=1/[\s^2^(Fo^2^)+(0.1221P)^2^+11.8648P] where P=(Fo^2^+2Fc^2^)/3'
_refine_ls_weighting_scheme calc
_refine_ls_wR_factor_gt 0.3026
_refine_ls_wR_factor_ref 0.3407
_reflns_Friedel_coverage 0.000
_reflns_number_gt 4447
_reflns_number_total 9434
_reflns_threshold_expression 'I > 2\s(I)'
_cod_data_source_file d3sc05473j2.cif
_cod_data_source_block mo_d8v21520_0m
_cod_depositor_comments 'Adding full bibliography for 1570646--1570650.cif.'
_cod_database_code 1570646
_shelx_space_group_comment
; 
The symmetry employed for this shelxl refinement is uniquely defined 
by the following loop, which should always be used as a source of 
symmetry information in preference to the above space-group names. 
They are only intended as comments. 
;
_shelx_estimated_absorpt_t_min 0.959
_shelx_estimated_absorpt_t_max 0.984
_shelxl_version_number 2013-4

loop_
_space_group_symop_operation_xyz
'x, y, z'
'-x, -y, -z'

loop_
_atom_site_label
_atom_site_type_symbol
_atom_site_fract_x
_atom_site_fract_y
_atom_site_fract_z
_atom_site_U_iso_or_equiv
_atom_site_adp_type
_atom_site_occupancy
_atom_site_site_symmetry_order
_atom_site_calc_flag
_atom_site_refinement_flags_posn
_atom_site_refinement_flags_adp
_atom_site_refinement_flags_occupancy
_atom_site_disorder_assembly
_atom_site_disorder_group
S1 S 0.8712(2) 0.53099(15) 0.40826(13) 0.0480(6) Uani 1 1 d . . . . .
S2 S 0.6722(2) 0.46913(15) 0.53632(14) 0.0488(6) Uani 1 1 d . . . . .
F1 F 0.3879(6) 0.5907(4) 0.7016(3) 0.0738(18) Uani 1 1 d . . . . .
F2 F 0.3229(8) 0.6231(5) 0.8373(4) 0.104(3) Uani 1 1 d . . . . .
F3 F 0.4052(8) 0.5114(6) 0.9377(4) 0.110(3) Uani 1 1 d . . . . .
F4 F 0.5654(8) 0.3707(5) 0.9036(3) 0.097(2) Uani 1 1 d . . . . .
F5 F 0.6234(6) 0.3334(3) 0.7681(3) 0.0653(16) Uani 1 1 d . . . . .
F6 F 0.3985(6) 0.0313(4) 0.5463(3) 0.0685(16) Uani 1 1 d . . . . .
F7 F 0.2010(6) -0.1045(4) 0.5219(4) 0.083(2) Uani 1 1 d . . . . .
F8 F -0.0115(6) -0.0946(4) 0.4202(4) 0.0781(19) Uani 1 1 d . . . . .
F9 F -0.0248(6) 0.0486(4) 0.3409(4) 0.0839(19) Uani 1 1 d . . . . .
F10 F 0.1728(6) 0.1834(4) 0.3636(3) 0.0704(16) Uani 1 1 d . . . . .
F11 F 0.7189(6) -0.0471(4) 0.2963(3) 0.0751(18) Uani 1 1 d . . . . .
F12 F 0.5771(7) -0.1916(4) 0.2230(4) 0.089(2) Uani 1 1 d . . . . .
F13 F 0.3734(9) -0.1668(5) 0.1200(5) 0.122(3) Uani 1 1 d . . . . .
F14 F 0.3143(12) 0.0050(6) 0.0880(5) 0.162(4) Uani 1 1 d . . . . .
F15 F 0.4634(10) 0.1497(5) 0.1581(5) 0.126(3) Uani 1 1 d . . . . .
F16 F 0.8905(7) 0.3013(6) 0.0263(4) 0.099(2) Uani 1 1 d . . . . .
F17 F 1.0240(8) 0.2621(6) -0.0891(4) 0.107(3) Uani 1 1 d . . . . .
F18 F 1.3022(8) 0.2537(6) -0.0770(4) 0.111(3) Uani 1 1 d . . . . .
F19 F 1.4462(8) 0.2874(6) 0.0533(4) 0.111(3) Uani 1 1 d . . . . .
F20 F 1.3122(6) 0.3224(5) 0.1706(4) 0.0815(19) Uani 1 1 d . . . . .
F21 F 0.8452(6) 0.7286(4) 0.2229(3) 0.0682(16) Uani 1 1 d . . . . .
F22 F 0.9167(8) 0.8952(5) 0.1874(4) 0.093(2) Uani 1 1 d . . . . .
F23 F 1.1677(8) 0.9742(4) 0.2391(4) 0.102(2) Uani 1 1 d . . . . .
F24 F 1.3419(7) 0.8895(4) 0.3294(4) 0.088(2) Uani 1 1 d . . . . .
F25 F 1.2690(5) 0.7249(4) 0.3660(3) 0.0658(16) Uani 1 1 d . . . . .
O1 O 0.7917(6) 0.3038(4) 0.3753(4) 0.0550(17) Uani 1 1 d . . . . .
N1 N 0.4836(7) 0.3250(5) 0.5512(4) 0.0481(19) Uani 1 1 d . . . . .
N2 N 0.6010(8) 0.2662(5) 0.4335(4) 0.053(2) Uani 1 1 d . . . . .
N3 N 0.8574(8) 0.2520(6) 0.2391(4) 0.057(2) Uani 1 1 d . . . . .
H3 H 0.8470 0.2954 0.2722 0.069 Uiso 1 1 calc R U . . .
N4 N 0.9832(8) 0.4647(5) 0.2544(4) 0.049(2) Uani 1 1 d . . . . .
H4 H 0.9443 0.4370 0.2864 0.059 Uiso 1 1 calc R U . . .
C1 C 0.9711(10) 0.6190(6) 0.3815(5) 0.050(2) Uani 1 1 d . . . . .
C2 C 1.0067(9) 0.6861(6) 0.4375(5) 0.052(2) Uani 1 1 d . . . . .
H2 H 1.0617 0.7387 0.4336 0.062 Uiso 1 1 calc R U . . .
C3 C 0.9513(9) 0.6667(6) 0.5006(5) 0.048(2) Uani 1 1 d . . . . .
H3A H 0.9674 0.7049 0.5435 0.058 Uiso 1 1 calc R U . . .
C4 C 0.8705(9) 0.5862(6) 0.4940(5) 0.048(2) Uani 1 1 d . . . . .
C5 C 0.7936(9) 0.5584(5) 0.5488(5) 0.043(2) Uani 1 1 d . . . . .
C6 C 0.8044(10) 0.5981(6) 0.6168(5) 0.051(2) Uani 1 1 d . . . . .
H6 H 0.8667 0.6473 0.6335 0.062 Uiso 1 1 calc R U . . .
C7 C 0.7148(9) 0.5593(6) 0.6593(5) 0.047(2) Uani 1 1 d . . . . .
H7 H 0.7103 0.5804 0.7074 0.057 Uiso 1 1 calc R U . . .
C8 C 0.6334(9) 0.4874(5) 0.6250(5) 0.047(2) Uani 1 1 d . . . . .
C9 C 0.5307(8) 0.4355(5) 0.6543(5) 0.042(2) Uani 1 1 d . . . . .
C10 C 0.4599(9) 0.3575(6) 0.6194(5) 0.047(2) Uani 1 1 d . . . . .
C11 C 0.3537(9) 0.3029(6) 0.6452(5) 0.049(2) Uani 1 1 d . . . . .
H11 H 0.3184 0.3133 0.6895 0.059 Uiso 1 1 calc R U . . .
C12 C 0.3136(9) 0.2338(6) 0.5939(5) 0.050(2) Uani 1 1 d . . . . .
H12 H 0.2458 0.1872 0.5951 0.060 Uiso 1 1 calc R U . . .
C13 C 0.4007(9) 0.2482(7) 0.5356(5) 0.049(2) Uani 1 1 d . . . . .
C14 C 0.3973(9) 0.1890(6) 0.4717(5) 0.048(2) Uani 1 1 d . . . . .
C15 C 0.4963(10) 0.1988(6) 0.4224(6) 0.054(3) Uani 1 1 d . . . . .
C16 C 0.5083(11) 0.1439(6) 0.3578(5) 0.058(3) Uani 1 1 d . . . . .
H16 H 0.4488 0.0944 0.3383 0.069 Uiso 1 1 calc R U . . .
C17 C 0.6251(10) 0.1766(6) 0.3281(6) 0.053(3) Uani 1 1 d . . . . .
C18 C 0.6883(10) 0.2573(6) 0.3778(6) 0.052(2) Uani 1 1 d . . . . .
C19 C 0.6757(10) 0.1397(6) 0.2653(5) 0.053(3) Uani 1 1 d . . . . .
C20 C 0.7849(11) 0.1686(7) 0.2308(6) 0.060(3) Uani 1 1 d . . . . .
C21 C 0.8456(12) 0.1173(7) 0.1732(6) 0.069(3) Uani 1 1 d . . . . .
H21 H 0.8199 0.0567 0.1559 0.083 Uiso 1 1 calc R U . . .
C22 C 0.9422(13) 0.1681(7) 0.1485(6) 0.070(3) Uani 1 1 d . . . . .
H22 H 0.9963 0.1491 0.1121 0.085 Uiso 1 1 calc R U . . .
C23 C 0.9498(11) 0.2574(7) 0.1873(6) 0.059(3) Uani 1 1 d . . . . .
C24 C 1.0215(10) 0.3328(7) 0.1672(5) 0.055(3) Uani 1 1 d . . . . .
C25 C 1.0259(10) 0.4275(7) 0.1922(5) 0.052(2) Uani 1 1 d . . . . .
C26 C 1.0841(12) 0.4956(8) 0.1525(6) 0.067(3) Uani 1 1 d . . . . .
H26 H 1.1191 0.4856 0.1081 0.080 Uiso 1 1 calc R U . . .
C27 C 1.0790(11) 0.5752(8) 0.1906(5) 0.069(3) Uani 1 1 d . . . . .
H27 H 1.1097 0.6325 0.1789 0.083 Uiso 1 1 calc R U . . .
C28 C 1.0154(9) 0.5549(6) 0.2548(5) 0.051(2) Uani 1 1 d . . . . .
C29 C 1.0108(9) 0.6249(6) 0.3113(6) 0.052(3) Uani 1 1 d . . . . .
C30 C 1.0549(9) 0.7184(6) 0.2953(5) 0.047(2) Uani 1 1 d . . . . .
C31 C 0.9694(10) 0.7676(7) 0.2511(5) 0.053(2) Uani 1 1 d . . . . .
C32 C 1.0040(13) 0.8519(8) 0.2317(6) 0.066(3) Uani 1 1 d . . . . .
C33 C 1.1301(13) 0.8917(7) 0.2573(7) 0.072(3) Uani 1 1 d . . . . .
C34 C 1.2194(11) 0.8487(7) 0.3026(6) 0.066(3) Uani 1 1 d . . . . .
C35 C 1.1793(10) 0.7636(6) 0.3208(6) 0.054(3) Uani 1 1 d . . . . .
C36 C 0.5056(9) 0.4593(6) 0.7298(5) 0.045(2) Uani 1 1 d . . . . .
C37 C 0.4284(11) 0.5343(7) 0.7510(6) 0.065(3) Uani 1 1 d . . . . .
C38 C 0.3962(11) 0.5488(8) 0.8210(6) 0.070(3) Uani 1 1 d . . . . .
C39 C 0.4385(12) 0.4971(9) 0.8714(6) 0.076(4) Uani 1 1 d . . . . .
C40 C 0.5186(12) 0.4226(8) 0.8518(6) 0.068(3) Uani 1 1 d . . . . .
C41 C 0.5479(10) 0.4064(7) 0.7838(6) 0.057(3) Uani 1 1 d . . . . .
C42 C 0.2909(9) 0.1117(5) 0.4551(6) 0.051(3) Uani 1 1 d . . . . .
C43 C 0.2951(10) 0.0377(6) 0.4946(6) 0.054(3) Uani 1 1 d . . . . .
C44 C 0.1943(10) -0.0335(6) 0.4828(6) 0.059(3) Uani 1 1 d . . . . .
C45 C 0.0879(10) -0.0282(6) 0.4306(6) 0.057(3) Uani 1 1 d . . . . .
C46 C 0.0822(10) 0.0448(6) 0.3922(6) 0.055(3) Uani 1 1 d . . . . .
C47 C 0.1834(10) 0.1132(6) 0.4046(6) 0.055(3) Uani 1 1 d . . . . .
C48 C 0.5958(10) 0.0537(6) 0.2280(5) 0.054(3) Uani 1 1 d . . . . .
C49 C 0.6221(11) -0.0336(7) 0.2438(6) 0.057(3) Uani 1 1 d . . . . .
C50 C 0.5477(11) -0.1078(7) 0.2080(7) 0.067(3) Uani 1 1 d . . . . .
C51 C 0.4486(13) -0.0941(9) 0.1552(7) 0.080(3) Uani 1 1 d . . . . .
C52 C 0.4177(15) -0.0074(11) 0.1379(7) 0.102(5) Uani 1 1 d . . . . .
C53 C 0.4925(14) 0.0624(9) 0.1746(7) 0.086(4) Uani 1 1 d . . . . .
C54 C 1.0967(11) 0.3125(7) 0.1021(6) 0.063(3) Uani 1 1 d . . . . .
C55 C 1.0310(13) 0.2985(9) 0.0351(6) 0.075(3) Uani 1 1 d . . . . .
C56 C 1.0942(14) 0.2791(9) -0.0232(6) 0.081(4) Uani 1 1 d . . . . .
C57 C 1.2357(13) 0.2742(8) -0.0181(6) 0.070(3) Uani 1 1 d . . . . .
C58 C 1.3061(12) 0.2898(7) 0.0469(7) 0.066(3) Uani 1 1 d . . . . .
C59 C 1.2406(12) 0.3088(7) 0.1062(6) 0.062(3) Uani 1 1 d . . . . .

loop_
_atom_site_aniso_label
_atom_site_aniso_U_11
_atom_site_aniso_U_22
_atom_site_aniso_U_33
_atom_site_aniso_U_23
_atom_site_aniso_U_13
_atom_site_aniso_U_12
S1 0.0415(13) 0.0369(12) 0.0660(17) 0.0039(11) 0.0077(11) 0.0035(10)
S2 0.0398(13) 0.0376(12) 0.0686(17) 0.0002(11) 0.0094(11) -0.0019(10)
F1 0.073(4) 0.070(4) 0.080(4) 0.014(3) -0.001(3) 0.032(3)
F2 0.102(6) 0.118(6) 0.090(5) -0.021(4) 0.006(4) 0.069(5)
F3 0.122(6) 0.153(7) 0.059(4) -0.002(4) 0.028(4) 0.049(6)
F4 0.124(6) 0.109(6) 0.063(4) 0.016(4) 0.008(4) 0.037(5)
F5 0.065(4) 0.042(3) 0.090(4) 0.007(3) 0.008(3) 0.016(3)
F6 0.055(4) 0.053(3) 0.098(5) 0.016(3) 0.001(3) 0.005(3)
F7 0.077(4) 0.037(3) 0.139(6) 0.024(4) 0.021(4) -0.007(3)
F8 0.053(4) 0.046(3) 0.135(6) -0.011(3) 0.029(4) -0.018(3)
F9 0.058(4) 0.074(4) 0.112(5) -0.009(4) -0.014(4) 0.001(3)
F10 0.060(4) 0.052(3) 0.097(5) 0.004(3) 0.001(3) 0.007(3)
F11 0.065(4) 0.054(4) 0.104(5) 0.017(3) -0.011(4) -0.002(3)
F12 0.077(5) 0.033(3) 0.155(6) 0.014(4) 0.003(4) -0.001(3)
F13 0.128(7) 0.079(5) 0.140(7) -0.025(5) -0.033(5) -0.007(5)
F14 0.194(11) 0.114(7) 0.152(8) 0.006(6) -0.102(8) 0.008(7)
F15 0.147(8) 0.079(5) 0.139(7) 0.013(5) -0.052(6) 0.021(5)
F16 0.075(5) 0.140(7) 0.081(5) -0.004(4) 0.009(4) 0.041(5)
F17 0.104(6) 0.147(7) 0.072(5) 0.001(5) 0.015(4) 0.043(5)
F18 0.104(6) 0.158(8) 0.079(5) 0.003(5) 0.042(4) 0.032(5)
F19 0.086(6) 0.138(7) 0.113(6) 0.000(5) 0.036(4) 0.037(5)
F20 0.065(4) 0.100(5) 0.080(5) -0.007(4) 0.015(3) 0.016(4)
F21 0.051(4) 0.079(4) 0.078(4) 0.015(3) 0.007(3) 0.022(3)
F22 0.105(6) 0.080(5) 0.106(5) 0.036(4) 0.026(4) 0.047(4)
F23 0.126(6) 0.060(4) 0.131(6) 0.025(4) 0.052(5) 0.008(4)
F24 0.076(5) 0.064(4) 0.124(6) 0.001(4) 0.029(4) -0.018(3)
F25 0.043(3) 0.066(4) 0.089(4) 0.004(3) 0.008(3) 0.010(3)
O1 0.040(4) 0.046(4) 0.078(5) 0.002(3) 0.006(3) -0.006(3)
N1 0.035(4) 0.032(4) 0.076(6) 0.001(4) 0.004(4) -0.011(3)
N2 0.043(5) 0.040(4) 0.077(6) -0.001(4) 0.016(4) 0.000(4)
N3 0.048(5) 0.058(5) 0.067(6) 0.002(4) 0.010(4) 0.012(4)
N4 0.055(5) 0.031(4) 0.066(5) 0.016(4) 0.014(4) 0.000(3)
C1 0.053(6) 0.035(5) 0.063(7) -0.003(5) 0.009(5) 0.017(4)
C2 0.046(6) 0.041(5) 0.068(7) 0.003(5) 0.008(5) 0.016(4)
C3 0.049(6) 0.036(5) 0.058(6) -0.009(4) 0.008(5) 0.005(4)
C4 0.030(5) 0.043(5) 0.068(7) -0.001(5) -0.004(4) 0.009(4)
C5 0.044(5) 0.026(4) 0.058(6) -0.006(4) 0.014(5) 0.007(4)
C6 0.051(6) 0.047(6) 0.058(7) 0.011(5) 0.010(5) -0.002(4)
C7 0.053(6) 0.036(5) 0.050(6) -0.004(4) -0.002(5) 0.004(4)
C8 0.042(5) 0.028(5) 0.070(7) 0.007(4) -0.007(5) 0.009(4)
C9 0.026(4) 0.027(4) 0.074(7) 0.012(4) 0.003(4) 0.005(3)
C10 0.036(5) 0.035(5) 0.071(7) 0.005(5) 0.011(5) -0.006(4)
C11 0.036(5) 0.052(6) 0.057(6) 0.000(5) -0.003(4) 0.011(4)
C12 0.027(5) 0.034(5) 0.087(7) 0.005(5) 0.002(5) -0.008(4)
C13 0.028(5) 0.058(6) 0.065(7) 0.012(5) 0.008(4) 0.011(4)
C14 0.032(5) 0.042(5) 0.071(7) -0.002(5) 0.012(5) -0.001(4)
C15 0.045(6) 0.037(5) 0.080(7) 0.002(5) 0.005(5) -0.002(4)
C16 0.061(7) 0.041(5) 0.071(7) 0.001(5) 0.006(5) 0.015(5)
C17 0.045(6) 0.024(4) 0.088(8) 0.014(5) 0.003(5) -0.013(4)
C18 0.042(6) 0.033(5) 0.081(7) 0.008(5) 0.005(5) 0.011(4)
C19 0.057(6) 0.035(5) 0.071(7) 0.006(5) 0.026(5) 0.018(4)
C20 0.056(7) 0.042(6) 0.081(8) -0.002(5) 0.005(6) 0.009(5)
C21 0.076(8) 0.045(6) 0.091(8) -0.001(6) 0.031(7) 0.011(6)
C22 0.100(9) 0.039(6) 0.076(8) -0.006(5) 0.030(7) 0.019(6)
C23 0.055(6) 0.057(6) 0.068(7) 0.013(5) 0.016(5) 0.009(5)
C24 0.062(7) 0.048(6) 0.058(7) 0.007(5) 0.007(5) 0.013(5)
C25 0.049(6) 0.065(7) 0.046(6) 0.009(5) 0.010(5) 0.014(5)
C26 0.081(8) 0.070(7) 0.052(7) -0.005(6) 0.025(6) 0.017(6)
C27 0.067(7) 0.085(8) 0.056(7) 0.006(6) 0.012(6) 0.018(6)
C28 0.035(5) 0.054(6) 0.066(7) 0.010(5) 0.013(5) 0.008(4)
C29 0.037(5) 0.037(5) 0.084(8) 0.005(5) 0.012(5) 0.017(4)
C30 0.043(6) 0.042(5) 0.058(6) 0.003(5) 0.009(5) 0.011(4)
C31 0.043(6) 0.048(6) 0.069(7) 0.007(5) 0.013(5) 0.012(5)
C32 0.075(8) 0.066(7) 0.062(7) 0.014(6) 0.018(6) 0.024(6)
C33 0.076(9) 0.032(5) 0.118(10) 0.016(6) 0.044(8) 0.002(5)
C34 0.049(7) 0.058(7) 0.092(9) -0.011(6) 0.025(6) -0.003(6)
C35 0.051(6) 0.035(5) 0.081(7) 0.007(5) 0.026(5) 0.007(5)
C36 0.052(6) 0.030(5) 0.052(6) -0.004(4) 0.004(5) 0.002(4)
C37 0.054(7) 0.056(6) 0.085(8) 0.010(6) 0.005(6) 0.017(5)
C38 0.062(7) 0.082(8) 0.063(8) -0.021(7) 0.001(6) 0.020(6)
C39 0.077(8) 0.110(10) 0.042(7) 0.006(7) 0.005(6) 0.032(7)
C40 0.076(8) 0.074(8) 0.050(7) 0.003(6) -0.003(6) 0.010(6)
C41 0.047(6) 0.061(7) 0.060(7) -0.002(5) 0.003(5) 0.013(5)
C42 0.037(5) 0.021(4) 0.096(8) 0.004(5) 0.014(5) -0.008(4)
C43 0.044(6) 0.032(5) 0.086(8) 0.002(5) 0.013(5) 0.013(4)
C44 0.050(6) 0.022(5) 0.110(9) 0.008(5) 0.027(6) -0.001(4)
C45 0.034(5) 0.020(4) 0.113(9) -0.009(5) 0.011(6) -0.012(4)
C46 0.040(6) 0.037(5) 0.087(8) -0.006(5) 0.006(5) 0.007(4)
C47 0.045(6) 0.025(5) 0.093(8) 0.005(5) 0.000(5) 0.001(4)
C48 0.060(7) 0.037(5) 0.065(7) -0.003(5) 0.013(5) -0.001(5)
C49 0.055(7) 0.048(6) 0.070(7) 0.006(5) 0.007(5) 0.006(5)
C50 0.051(7) 0.052(7) 0.094(9) -0.011(6) 0.007(6) -0.004(5)
C51 0.069(8) 0.070(8) 0.093(10) -0.010(7) -0.005(7) -0.003(7)
C52 0.099(11) 0.104(11) 0.087(10) -0.017(9) -0.048(8) 0.027(9)
C53 0.094(10) 0.067(8) 0.088(9) 0.014(7) -0.033(8) 0.014(7)
C54 0.055(7) 0.074(7) 0.061(7) -0.003(6) 0.006(5) 0.021(5)
C55 0.077(9) 0.097(9) 0.052(7) -0.004(6) 0.016(6) 0.024(7)
C56 0.079(9) 0.108(10) 0.053(8) -0.001(7) -0.003(7) 0.024(8)
C57 0.086(9) 0.071(8) 0.056(7) -0.003(6) 0.027(7) 0.014(6)
C58 0.055(7) 0.059(7) 0.088(9) 0.010(6) 0.023(7) 0.001(5)
C59 0.072(8) 0.065(7) 0.046(7) -0.002(5) 0.003(6) 0.002(6)

loop_
_atom_type_symbol
_atom_type_description
_atom_type_scat_dispersion_real
_atom_type_scat_dispersion_imag
_atom_type_scat_source
C C 0.0033 0.0016 'International Tables Vol C Tables 4.2.6.8 and 6.1.1.4'
H H 0.0000 0.0000 'International Tables Vol C Tables 4.2.6.8 and 6.1.1.4'
F F 0.0171 0.0103 'International Tables Vol C Tables 4.2.6.8 and 6.1.1.4'
N N 0.0061 0.0033 'International Tables Vol C Tables 4.2.6.8 and 6.1.1.4'
O O 0.0106 0.0060 'International Tables Vol C Tables 4.2.6.8 and 6.1.1.4'
S S 0.1246 0.1234 'International Tables Vol C Tables 4.2.6.8 and 6.1.1.4'

loop_
_geom_angle_atom_site_label_1
_geom_angle_atom_site_label_2
_geom_angle_atom_site_label_3
_geom_angle
_geom_angle_site_symmetry_1
_geom_angle_site_symmetry_3
_geom_angle_publ_flag
C1 S1 C4 92.1(5) . . ?
C5 S2 C8 91.7(4) . . ?
C13 N1 C10 105.1(7) . . ?
C15 N2 C18 110.2(8) . . ?
C20 N3 C23 111.1(8) . . ?
C20 N3 H3 124.4 . . ?
C23 N3 H3 124.4 . . ?
C28 N4 C25 104.0(8) . . ?
C28 N4 H4 128.0 . . ?
C25 N4 H4 128.0 . . ?
C2 C1 C29 123.1(9) . . ?
C2 C1 S1 111.2(7) . . ?
C29 C1 S1 125.7(7) . . ?
C1 C2 C3 112.6(9) . . ?
C1 C2 H2 123.7 . . ?
C3 C2 H2 123.7 . . ?
C4 C3 C2 114.1(9) . . ?
C4 C3 H3A 122.9 . . ?
C2 C3 H3A 122.9 . . ?
C3 C4 C5 123.3(9) . . ?
C3 C4 S1 109.9(7) . . ?
C5 C4 S1 126.6(7) . . ?
C6 C5 C4 125.1(8) . . ?
C6 C5 S2 111.3(7) . . ?
C4 C5 S2 123.6(7) . . ?
C5 C6 C7 113.6(9) . . ?
C5 C6 H6 123.2 . . ?
C7 C6 H6 123.2 . . ?
C8 C7 C6 114.3(9) . . ?
C8 C7 H7 122.8 . . ?
C6 C7 H7 122.8 . . ?
C7 C8 C9 127.0(9) . . ?
C7 C8 S2 109.1(7) . . ?
C9 C8 S2 123.9(7) . . ?
C10 C9 C8 124.6(9) . . ?
C10 C9 C36 116.5(8) . . ?
C8 C9 C36 118.6(8) . . ?
N1 C10 C9 121.4(8) . . ?
N1 C10 C11 111.1(8) . . ?
C9 C10 C11 127.5(9) . . ?
C12 C11 C10 107.7(8) . . ?
C12 C11 H11 126.1 . . ?
C10 C11 H11 126.1 . . ?
C11 C12 C13 104.6(8) . . ?
C11 C12 H12 127.7 . . ?
C13 C12 H12 127.7 . . ?
N1 C13 C14 124.6(8) . . ?
N1 C13 C12 111.3(8) . . ?
C14 C13 C12 124.0(9) . . ?
C15 C14 C13 121.5(8) . . ?
C15 C14 C42 117.6(8) . . ?
C13 C14 C42 120.9(8) . . ?
N2 C15 C16 109.8(9) . . ?
N2 C15 C14 122.2(9) . . ?
C16 C15 C14 127.9(9) . . ?
C17 C16 C15 108.1(9) . . ?
C17 C16 H16 126.0 . . ?
C15 C16 H16 126.0 . . ?
C19 C17 C16 126.3(9) . . ?
C19 C17 C18 126.4(8) . . ?
C16 C17 C18 107.3(9) . . ?
O1 C18 N2 124.9(9) . . ?
O1 C18 C17 130.4(9) . . ?
N2 C18 C17 104.6(8) . . ?
C20 C19 C17 130.6(9) . . ?
C20 C19 C48 114.2(8) . . ?
C17 C19 C48 115.2(8) . . ?
C19 C20 N3 129.3(9) . . ?
C19 C20 C21 126.5(10) . . ?
N3 C20 C21 104.1(9) . . ?
C22 C21 C20 110.6(10) . . ?
C22 C21 H21 124.7 . . ?
C20 C21 H21 124.7 . . ?
C21 C22 C23 108.3(9) . . ?
C21 C22 H22 125.8 . . ?
C23 C22 H22 125.8 . . ?
C24 C23 N3 130.0(9) . . ?
C24 C23 C22 123.9(9) . . ?
N3 C23 C22 105.5(9) . . ?
C23 C24 C25 131.9(9) . . ?
C23 C24 C54 114.0(9) . . ?
C25 C24 C54 113.8(9) . . ?
N4 C25 C24 126.9(9) . . ?
N4 C25 C26 111.8(9) . . ?
C24 C25 C26 121.2(9) . . ?
C27 C26 C25 107.0(9) . . ?
C27 C26 H26 126.5 . . ?
C25 C26 H26 126.5 . . ?
C26 C27 C28 105.6(10) . . ?
C26 C27 H27 127.2 . . ?
C28 C27 H27 127.2 . . ?
N4 C28 C29 128.3(9) . . ?
N4 C28 C27 111.6(9) . . ?
C29 C28 C27 119.5(9) . . ?
C28 C29 C1 129.6(8) . . ?
C28 C29 C30 115.5(8) . . ?
C1 C29 C30 114.9(8) . . ?
C35 C30 C31 114.0(9) . . ?
C35 C30 C29 125.4(8) . . ?
C31 C30 C29 120.6(9) . . ?
F21 C31 C32 117.3(9) . . ?
F21 C31 C30 118.4(9) . . ?
C32 C31 C30 124.2(10) . . ?
F22 C32 C33 120.1(11) . . ?
F22 C32 C31 121.1(11) . . ?
C33 C32 C31 118.8(10) . . ?
F23 C33 C32 120.4(12) . . ?
F23 C33 C34 118.9(12) . . ?
C32 C33 C34 120.7(10) . . ?
F24 C34 C33 120.3(10) . . ?
F24 C34 C35 121.3(11) . . ?
C33 C34 C35 118.3(10) . . ?
F25 C35 C30 119.9(8) . . ?
F25 C35 C34 116.1(10) . . ?
C30 C35 C34 124.0(10) . . ?
C41 C36 C37 114.8(9) . . ?
C41 C36 C9 122.3(8) . . ?
C37 C36 C9 122.7(9) . . ?
F1 C37 C38 121.3(9) . . ?
F1 C37 C36 118.0(10) . . ?
C38 C37 C36 120.7(10) . . ?
C39 C38 F2 119.8(10) . . ?
C39 C38 C37 123.0(10) . . ?
F2 C38 C37 117.1(10) . . ?
C38 C39 F3 122.1(11) . . ?
C38 C39 C40 117.3(10) . . ?
F3 C39 C40 120.6(10) . . ?
C41 C40 F4 122.0(10) . . ?
C41 C40 C39 120.3(10) . . ?
F4 C40 C39 117.7(10) . . ?
C40 C41 F5 117.6(9) . . ?
C40 C41 C36 123.8(9) . . ?
F5 C41 C36 118.6(9) . . ?
C47 C42 C43 116.6(8) . . ?
C47 C42 C14 122.6(8) . . ?
C43 C42 C14 120.7(9) . . ?
F6 C43 C42 120.3(9) . . ?
F6 C43 C44 117.4(9) . . ?
C42 C43 C44 122.3(10) . . ?
F7 C44 C45 120.6(9) . . ?
F7 C44 C43 121.0(10) . . ?
C45 C44 C43 118.4(9) . . ?
F8 C45 C46 121.3(10) . . ?
F8 C45 C44 119.0(9) . . ?
C46 C45 C44 119.7(8) . . ?
C45 C46 F9 118.5(9) . . ?
C45 C46 C47 120.6(10) . . ?
F9 C46 C47 120.9(9) . . ?
C42 C47 F10 119.9(8) . . ?
C42 C47 C46 122.5(9) . . ?
F10 C47 C46 117.6(9) . . ?
C53 C48 C49 116.4(10) . . ?
C53 C48 C19 119.2(9) . . ?
C49 C48 C19 124.4(10) . . ?
F11 C49 C48 119.7(9) . . ?
F11 C49 C50 118.7(9) . . ?
C48 C49 C50 121.6(10) . . ?
F12 C50 C51 120.7(10) . . ?
F12 C50 C49 120.5(11) . . ?
C51 C50 C49 118.8(11) . . ?
C50 C51 F13 119.3(12) . . ?
C50 C51 C52 121.6(12) . . ?
F13 C51 C52 119.0(12) . . ?
C53 C52 F14 122.0(13) . . ?
C53 C52 C51 117.2(11) . . ?
F14 C52 C51 120.8(13) . . ?
C52 C53 C48 124.4(11) . . ?
C52 C53 F15 118.2(11) . . ?
C48 C53 F15 117.5(11) . . ?
C55 C54 C59 114.7(10) . . ?
C55 C54 C24 122.7(10) . . ?
C59 C54 C24 122.6(10) . . ?
C56 C55 C54 124.0(12) . . ?
C56 C55 F16 117.5(11) . . ?
C54 C55 F16 118.5(9) . . ?
C55 C56 F17 122.2(12) . . ?
C55 C56 C57 120.5(11) . . ?
F17 C56 C57 117.3(11) . . ?
C58 C57 F18 120.7(11) . . ?
C58 C57 C56 117.9(10) . . ?
F18 C57 C56 121.4(12) . . ?
C57 C58 C59 121.2(11) . . ?
C57 C58 F19 119.2(11) . . ?
C59 C58 F19 119.6(11) . . ?
F20 C59 C58 120.4(11) . . ?
F20 C59 C54 118.0(9) . . ?
C58 C59 C54 121.6(10) . . ?

loop_
_geom_bond_atom_site_label_1
_geom_bond_atom_site_label_2
_geom_bond_distance
_geom_bond_site_symmetry_2
_geom_bond_publ_flag
S1 C1 1.738(10) . ?
S1 C4 1.748(10) . ?
S2 C5 1.723(9) . ?
S2 C8 1.756(10) . ?
F1 C37 1.346(11) . ?
F2 C38 1.362(12) . ?
F3 C39 1.327(12) . ?
F4 C40 1.349(12) . ?
F5 C41 1.358(10) . ?
F6 C43 1.343(11) . ?
F7 C44 1.335(11) . ?
F8 C45 1.340(10) . ?
F9 C46 1.356(11) . ?
F10 C47 1.349(10) . ?
F11 C49 1.331(11) . ?
F12 C50 1.330(12) . ?
F13 C51 1.360(13) . ?
F14 C52 1.339(14) . ?
F15 C53 1.387(13) . ?
F16 C55 1.369(13) . ?
F17 C56 1.356(13) . ?
F18 C57 1.362(11) . ?
F19 C58 1.363(12) . ?
F20 C59 1.334(11) . ?
F21 C31 1.359(11) . ?
F22 C32 1.350(12) . ?
F23 C33 1.342(11) . ?
F24 C34 1.349(12) . ?
F25 C35 1.339(11) . ?
O1 C18 1.208(11) . ?
N1 C13 1.361(11) . ?
N1 C10 1.379(12) . ?
N2 C15 1.387(11) . ?
N2 C18 1.422(12) . ?
N3 C20 1.386(13) . ?
N3 C23 1.403(12) . ?
N3 H3 0.8700 . ?
N4 C28 1.358(11) . ?
N4 C25 1.364(11) . ?
N4 H4 0.8700 . ?
C1 C2 1.391(13) . ?
C1 C29 1.427(13) . ?
C2 C3 1.406(13) . ?
C2 H2 0.9400 . ?
C3 C4 1.392(12) . ?
C3 H3A 0.9400 . ?
C4 C5 1.421(13) . ?
C5 C6 1.354(12) . ?
C6 C7 1.388(13) . ?
C6 H6 0.9400 . ?
C7 C8 1.374(12) . ?
C7 H7 0.9400 . ?
C8 C9 1.425(12) . ?
C9 C10 1.397(12) . ?
C9 C36 1.486(12) . ?
C10 C11 1.441(13) . ?
C11 C12 1.359(12) . ?
C11 H11 0.9400 . ?
C12 C13 1.485(13) . ?
C12 H12 0.9400 . ?
C13 C14 1.423(13) . ?
C14 C15 1.423(13) . ?
C14 C42 1.503(12) . ?
C15 C16 1.421(13) . ?
C16 C17 1.411(13) . ?
C16 H16 0.9400 . ?
C17 C19 1.406(13) . ?
C17 C18 1.519(13) . ?
C19 C20 1.381(13) . ?
C19 C48 1.541(14) . ?
C20 C21 1.459(14) . ?
C21 C22 1.331(15) . ?
C21 H21 0.9400 . ?
C22 C23 1.447(14) . ?
C22 H22 0.9400 . ?
C23 C24 1.395(14) . ?
C24 C25 1.434(13) . ?
C24 C54 1.510(14) . ?
C25 C26 1.441(14) . ?
C26 C27 1.328(14) . ?
C26 H26 0.9400 . ?
C27 C28 1.466(14) . ?
C27 H27 0.9400 . ?
C28 C29 1.424(13) . ?
C29 C30 1.498(13) . ?
C30 C35 1.383(13) . ?
C30 C31 1.389(12) . ?
C31 C32 1.370(14) . ?
C32 C33 1.367(16) . ?
C33 C34 1.371(16) . ?
C34 C35 1.385(14) . ?
C36 C41 1.378(13) . ?
C36 C37 1.415(12) . ?
C37 C38 1.389(15) . ?
C38 C39 1.317(15) . ?
C39 C40 1.418(15) . ?
C40 C41 1.347(14) . ?
C42 C47 1.346(13) . ?
C42 C43 1.377(13) . ?
C43 C44 1.399(13) . ?
C44 C45 1.366(14) . ?
C45 C46 1.352(13) . ?
C46 C47 1.374(13) . ?
C48 C53 1.369(15) . ?
C48 C49 1.376(13) . ?
C49 C50 1.376(14) . ?
C50 C51 1.350(16) . ?
C51 C52 1.385(18) . ?
C52 C53 1.338(17) . ?
C54 C55 1.353(15) . ?
C54 C59 1.404(14) . ?
C55 C56 1.331(15) . ?
C56 C57 1.381(16) . ?
C57 C58 1.340(15) . ?
C58 C59 1.360(14) . ?

loop_
_geom_hbond_atom_site_label_D
_geom_hbond_atom_site_label_H
_geom_hbond_atom_site_label_A
_geom_hbond_distance_DH
_geom_hbond_distance_HA
_geom_hbond_distance_DA
_geom_hbond_angle_DHA
_geom_hbond_site_symmetry_A
C12 H12 F8 0.94 2.60 3.507(10) 162.3 2_556
C11 H11 F21 0.94 2.52 3.369(12) 150.7 2_666
C6 H6 F10 0.94 2.54 3.213(11) 128.5 2_666
C2 H2 F25 0.94 2.51 3.078(11) 119.0 .
C2 H2 F8 0.94 2.62 3.293(11) 129.3 1_665
N4 H4 S1 0.87 2.75 3.291(9) 121.4 .
N3 H3 O1 0.87 2.07 2.765(11) 136.3 .
C12 H12 F8 0.94 2.60 3.507(10) 162.3 2_556
C11 H11 F21 0.94 2.52 3.369(12) 150.7 2_666
C7 H7 F20 0.94 2.64 3.558(12) 166.2 2_766
C6 H6 F10 0.94 2.54 3.213(11) 128.5 2_666
C2 H2 F25 0.94 2.51 3.078(11) 119.0 .
C2 H2 F8 0.94 2.62 3.293(11) 129.3 1_665
N4 H4 S1 0.87 2.75 3.291(9) 121.4 .
N3 H3 O1 0.87 2.07 2.765(11) 136.3 .
C12 H12 F8 0.94 2.60 3.507(10) 162.3 2_556
C11 H11 F21 0.94 2.52 3.369(12) 150.7 2_666
C6 H6 F10 0.94 2.54 3.213(11) 128.5 2_666
C2 H2 F25 0.94 2.51 3.078(11) 119.0 .
C2 H2 F8 0.94 2.62 3.293(11) 129.3 1_665
N4 H4 S1 0.87 2.75 3.291(9) 121.4 .
N3 H3 O1 0.87 2.07 2.765(11) 136.3 .
C12 H12 F8 0.94 2.60 3.507(10) 162.3 2_556
C11 H11 F21 0.94 2.52 3.369(12) 150.7 2_666
C6 H6 F10 0.94 2.54 3.213(11) 128.5 2_666
C2 H2 F25 0.94 2.51 3.078(11) 119.0 .
C2 H2 F8 0.94 2.62 3.293(11) 129.3 1_665
N3 H3 O1 0.87 2.07 2.765(11) 136.3 .
N3 H3 O1 0.87 2.07 2.765(11) 136.3 .
C2 H2 F8 0.94 2.62 3.293(11) 129.3 1_665
C2 H2 F25 0.94 2.51 3.078(11) 119.0 .
C6 H6 F10 0.94 2.54 3.213(11) 128.5 2_666
C11 H11 F21 0.94 2.52 3.369(12) 150.7 2_666
C12 H12 F8 0.94 2.60 3.507(10) 162.3 2_556
N3 H3 O1 0.87 2.07 2.765(11) 136.3 .
N4 H4 S1 0.87 2.75 3.291(9) 121.4 .
C2 H2 F8 0.94 2.62 3.293(11) 129.3 1_665
C2 H2 F25 0.94 2.51 3.078(11) 119.0 .
C6 H6 F10 0.94 2.54 3.213(11) 128.5 2_666
C7 H7 F20 0.94 2.64 3.558(12) 166.2 2_766
C11 H11 F21 0.94 2.52 3.369(12) 150.7 2_666
C12 H12 F8 0.94 2.60 3.507(10) 162.3 2_556
N3 H3 O1 0.87 2.07 2.765(11) 136.3 .
N4 H4 S1 0.87 2.75 3.291(9) 121.4 .
C2 H2 F8 0.94 2.62 3.293(11) 129.3 1_665
C2 H2 F25 0.94 2.51 3.078(11) 119.0 .
C6 H6 F10 0.94 2.54 3.213(11) 128.5 2_666
C11 H11 F21 0.94 2.52 3.369(12) 150.7 2_666
C12 H12 F8 0.94 2.60 3.507(10) 162.3 2_556
N3 H3 O1 0.87 2.07 2.765(11) 136.3 .
N4 H4 S1 0.87 2.75 3.291(9) 121.4 .
C2 H2 F8 0.94 2.62 3.293(11) 129.3 1_665
C2 H2 F25 0.94 2.51 3.078(11) 119.0 .
C6 H6 F10 0.94 2.54 3.213(11) 128.5 2_666
C7 H7 F20 0.94 2.64 3.558(12) 166.2 2_766
C11 H11 F21 0.94 2.52 3.369(12) 150.7 2_666
C12 H12 F8 0.94 2.60 3.507(10) 162.3 2_556

loop_
_geom_torsion_atom_site_label_1
_geom_torsion_atom_site_label_2
_geom_torsion_atom_site_label_3
_geom_torsion_atom_site_label_4
_geom_torsion
_geom_torsion_site_symmetry_1
_geom_torsion_site_symmetry_2
_geom_torsion_site_symmetry_3
_geom_torsion_site_symmetry_4
_geom_torsion_publ_flag
C4 S1 C1 C2 2.3(7) . . . . ?
C4 S1 C1 C29 -176.4(8) . . . . ?
C29 C1 C2 C3 177.7(8) . . . . ?
S1 C1 C2 C3 -1.1(10) . . . . ?
C1 C2 C3 C4 -1.3(11) . . . . ?
C2 C3 C4 C5 -173.4(8) . . . . ?
C2 C3 C4 S1 3.0(10) . . . . ?
C1 S1 C4 C3 -3.0(7) . . . . ?
C1 S1 C4 C5 173.3(8) . . . . ?
C3 C4 C5 C6 -10.3(14) . . . . ?
S1 C4 C5 C6 173.9(7) . . . . ?
C3 C4 C5 S2 169.0(7) . . . . ?
S1 C4 C5 S2 -6.8(11) . . . . ?
C8 S2 C5 C6 0.9(7) . . . . ?
C8 S2 C5 C4 -178.5(7) . . . . ?
C4 C5 C6 C7 178.3(8) . . . . ?
S2 C5 C6 C7 -1.1(10) . . . . ?
C5 C6 C7 C8 0.8(12) . . . . ?
C6 C7 C8 C9 -178.8(8) . . . . ?
C6 C7 C8 S2 -0.1(10) . . . . ?
C5 S2 C8 C7 -0.5(6) . . . . ?
C5 S2 C8 C9 178.3(7) . . . . ?
C7 C8 C9 C10 -173.5(8) . . . . ?
S2 C8 C9 C10 7.9(12) . . . . ?
C7 C8 C9 C36 0.0(12) . . . . ?
S2 C8 C9 C36 -178.6(6) . . . . ?
C13 N1 C10 C9 178.4(8) . . . . ?
C13 N1 C10 C11 -3.7(10) . . . . ?
C8 C9 C10 N1 -1.2(13) . . . . ?
C36 C9 C10 N1 -174.8(8) . . . . ?
C8 C9 C10 C11 -178.8(8) . . . . ?
C36 C9 C10 C11 7.6(13) . . . . ?
N1 C10 C11 C12 2.1(10) . . . . ?
C9 C10 C11 C12 179.9(9) . . . . ?
C10 C11 C12 C13 0.3(9) . . . . ?
C10 N1 C13 C14 -176.2(8) . . . . ?
C10 N1 C13 C12 3.8(9) . . . . ?
C11 C12 C13 N1 -2.6(10) . . . . ?
C11 C12 C13 C14 177.4(8) . . . . ?
N1 C13 C14 C15 9.1(14) . . . . ?
C12 C13 C14 C15 -170.9(8) . . . . ?
N1 C13 C14 C42 -172.8(8) . . . . ?
C12 C13 C14 C42 7.2(13) . . . . ?
C18 N2 C15 C16 -1.4(11) . . . . ?
C18 N2 C15 C14 177.2(8) . . . . ?
C13 C14 C15 N2 -0.1(14) . . . . ?
C42 C14 C15 N2 -178.2(8) . . . . ?
C13 C14 C15 C16 178.2(9) . . . . ?
C42 C14 C15 C16 0.1(15) . . . . ?
N2 C15 C16 C17 1.0(11) . . . . ?
C14 C15 C16 C17 -177.4(9) . . . . ?
C15 C16 C17 C19 178.0(9) . . . . ?
C15 C16 C17 C18 -0.3(10) . . . . ?
C15 N2 C18 O1 -176.2(9) . . . . ?
C15 N2 C18 C17 1.1(10) . . . . ?
C19 C17 C18 O1 -1.6(16) . . . . ?
C16 C17 C18 O1 176.7(10) . . . . ?
C19 C17 C18 N2 -178.8(9) . . . . ?
C16 C17 C18 N2 -0.5(10) . . . . ?
C16 C17 C19 C20 177.2(10) . . . . ?
C18 C17 C19 C20 -4.8(16) . . . . ?
C16 C17 C19 C48 -1.9(14) . . . . ?
C18 C17 C19 C48 176.1(8) . . . . ?
C17 C19 C20 N3 -15.5(18) . . . . ?
C48 C19 C20 N3 163.6(10) . . . . ?
C17 C19 C20 C21 168.0(10) . . . . ?
C48 C19 C20 C21 -12.9(15) . . . . ?
C23 N3 C20 C19 -172.5(10) . . . . ?
C23 N3 C20 C21 4.6(11) . . . . ?
C19 C20 C21 C22 175.2(11) . . . . ?
N3 C20 C21 C22 -2.0(13) . . . . ?
C20 C21 C22 C23 -1.2(14) . . . . ?
C20 N3 C23 C24 165.9(11) . . . . ?
C20 N3 C23 C22 -5.4(11) . . . . ?
C21 C22 C23 C24 -168.0(11) . . . . ?
C21 C22 C23 N3 3.9(13) . . . . ?
N3 C23 C24 C25 1(2) . . . . ?
C22 C23 C24 C25 170.4(11) . . . . ?
N3 C23 C24 C54 -172.1(10) . . . . ?
C22 C23 C24 C54 -2.3(15) . . . . ?
C28 N4 C25 C24 177.0(10) . . . . ?
C28 N4 C25 C26 -0.8(11) . . . . ?
C23 C24 C25 N4 16.4(18) . . . . ?
C54 C24 C25 N4 -171.0(9) . . . . ?
C23 C24 C25 C26 -166.1(11) . . . . ?
C54 C24 C25 C26 6.6(14) . . . . ?
N4 C25 C26 C27 0.7(12) . . . . ?
C24 C25 C26 C27 -177.2(9) . . . . ?
C25 C26 C27 C28 -0.3(12) . . . . ?
C25 N4 C28 C29 -170.8(9) . . . . ?
C25 N4 C28 C27 0.6(10) . . . . ?
C26 C27 C28 N4 -0.2(12) . . . . ?
C26 C27 C28 C29 172.1(9) . . . . ?
N4 C28 C29 C1 -0.3(16) . . . . ?
C27 C28 C29 C1 -171.1(9) . . . . ?
N4 C28 C29 C30 179.2(9) . . . . ?
C27 C28 C29 C30 8.4(12) . . . . ?
C2 C1 C29 C28 161.6(9) . . . . ?
S1 C1 C29 C28 -19.9(14) . . . . ?
C2 C1 C29 C30 -18.0(12) . . . . ?
S1 C1 C29 C30 160.6(7) . . . . ?
C28 C29 C30 C35 -104.8(11) . . . . ?
C1 C29 C30 C35 74.8(11) . . . . ?
C28 C29 C30 C31 74.6(11) . . . . ?
C1 C29 C30 C31 -105.7(10) . . . . ?
C35 C30 C31 F21 179.4(8) . . . . ?
C29 C30 C31 F21 -0.1(13) . . . . ?
C35 C30 C31 C32 2.0(14) . . . . ?
C29 C30 C31 C32 -177.4(9) . . . . ?
F21 C31 C32 F22 1.3(14) . . . . ?
C30 C31 C32 F22 178.7(9) . . . . ?
F21 C31 C32 C33 -177.8(9) . . . . ?
C30 C31 C32 C33 -0.4(16) . . . . ?
F22 C32 C33 F23 0.6(16) . . . . ?
C31 C32 C33 F23 179.8(9) . . . . ?
F22 C32 C33 C34 179.6(9) . . . . ?
C31 C32 C33 C34 -1.2(16) . . . . ?
F23 C33 C34 F24 1.1(15) . . . . ?
C32 C33 C34 F24 -177.9(9) . . . . ?
F23 C33 C34 C35 -180.0(9) . . . . ?
C32 C33 C34 C35 1.0(16) . . . . ?
C31 C30 C35 F25 177.6(8) . . . . ?
C29 C30 C35 F25 -2.9(14) . . . . ?
C31 C30 C35 C34 -2.2(14) . . . . ?
C29 C30 C35 C34 177.2(9) . . . . ?
F24 C34 C35 F25 -0.1(14) . . . . ?
C33 C34 C35 F25 -179.1(9) . . . . ?
F24 C34 C35 C30 179.8(9) . . . . ?
C33 C34 C35 C30 0.8(15) . . . . ?
C10 C9 C36 C41 67.4(12) . . . . ?
C8 C9 C36 C41 -106.6(10) . . . . ?
C10 C9 C36 C37 -108.1(10) . . . . ?
C8 C9 C36 C37 77.9(11) . . . . ?
C41 C36 C37 F1 177.7(9) . . . . ?
C9 C36 C37 F1 -6.5(15) . . . . ?
C41 C36 C37 C38 -2.1(15) . . . . ?
C9 C36 C37 C38 173.7(9) . . . . ?
F1 C37 C38 C39 -177.3(12) . . . . ?
C36 C37 C38 C39 2.4(19) . . . . ?
F1 C37 C38 F2 -0.5(16) . . . . ?
C36 C37 C38 F2 179.3(10) . . . . ?
F2 C38 C39 F3 4(2) . . . . ?
C37 C38 C39 F3 -179.1(11) . . . . ?
F2 C38 C39 C40 -177.8(11) . . . . ?
C37 C38 C39 C40 -1(2) . . . . ?
C38 C39 C40 C41 -0.5(19) . . . . ?
F3 C39 C40 C41 177.6(11) . . . . ?
C38 C39 C40 F4 178.2(11) . . . . ?
F3 C39 C40 F4 -3.6(18) . . . . ?
F4 C40 C41 F5 2.1(16) . . . . ?
C39 C40 C41 F5 -179.1(10) . . . . ?
F4 C40 C41 C36 -178.0(10) . . . . ?
C39 C40 C41 C36 0.8(18) . . . . ?
C37 C36 C41 C40 0.5(15) . . . . ?
C9 C36 C41 C40 -175.3(10) . . . . ?
C37 C36 C41 F5 -179.6(9) . . . . ?
C9 C36 C41 F5 4.6(14) . . . . ?
C15 C14 C42 C47 -75.2(12) . . . . ?
C13 C14 C42 C47 106.6(12) . . . . ?
C15 C14 C42 C43 108.8(11) . . . . ?
C13 C14 C42 C43 -69.4(12) . . . . ?
C47 C42 C43 F6 -179.6(8) . . . . ?
C14 C42 C43 F6 -3.3(13) . . . . ?
C47 C42 C43 C44 0.7(14) . . . . ?
C14 C42 C43 C44 177.0(9) . . . . ?
F6 C43 C44 F7 0.3(13) . . . . ?
C42 C43 C44 F7 180.0(8) . . . . ?
F6 C43 C44 C45 179.7(8) . . . . ?
C42 C43 C44 C45 -0.6(14) . . . . ?
F7 C44 C45 F8 1.3(14) . . . . ?
C43 C44 C45 F8 -178.1(8) . . . . ?
F7 C44 C45 C46 179.2(9) . . . . ?
C43 C44 C45 C46 -0.2(14) . . . . ?
F8 C45 C46 F9 -1.9(14) . . . . ?
C44 C45 C46 F9 -179.7(9) . . . . ?
F8 C45 C46 C47 178.7(9) . . . . ?
C44 C45 C46 C47 0.8(15) . . . . ?
C43 C42 C47 F10 -179.7(8) . . . . ?
C14 C42 C47 F10 4.1(14) . . . . ?
C43 C42 C47 C46 -0.1(15) . . . . ?
C14 C42 C47 C46 -176.3(9) . . . . ?
C45 C46 C47 C42 -0.6(16) . . . . ?
F9 C46 C47 C42 179.9(9) . . . . ?
C45 C46 C47 F10 178.9(8) . . . . ?
F9 C46 C47 F10 -0.5(14) . . . . ?
C20 C19 C48 C53 -85.7(12) . . . . ?
C17 C19 C48 C53 93.5(12) . . . . ?
C20 C19 C48 C49 93.3(12) . . . . ?
C17 C19 C48 C49 -87.4(12) . . . . ?
C53 C48 C49 F11 -178.4(10) . . . . ?
C19 C48 C49 F11 2.6(15) . . . . ?
C53 C48 C49 C50 -0.3(16) . . . . ?
C19 C48 C49 C50 -179.3(9) . . . . ?
F11 C49 C50 F12 -3.5(16) . . . . ?
C48 C49 C50 F12 178.4(9) . . . . ?
F11 C49 C50 C51 179.4(10) . . . . ?
C48 C49 C50 C51 1.3(17) . . . . ?
F12 C50 C51 F13 3.7(18) . . . . ?
C49 C50 C51 F13 -179.2(11) . . . . ?
F12 C50 C51 C52 -179.1(12) . . . . ?
C49 C50 C51 C52 -2(2) . . . . ?
C50 C51 C52 C53 2(2) . . . . ?
F13 C51 C52 C53 178.9(13) . . . . ?
C50 C51 C52 F14 -176.5(13) . . . . ?
F13 C51 C52 F14 1(2) . . . . ?
F14 C52 C53 C48 177.5(14) . . . . ?
C51 C52 C53 C48 -1(2) . . . . ?
F14 C52 C53 F15 -2(2) . . . . ?
C51 C52 C53 F15 179.8(13) . . . . ?
C49 C48 C53 C52 0(2) . . . . ?
C19 C48 C53 C52 179.0(13) . . . . ?
C49 C48 C53 F15 179.6(10) . . . . ?
C19 C48 C53 F15 -1.4(17) . . . . ?
C23 C24 C54 C55 74.2(14) . . . . ?
C25 C24 C54 C55 -99.9(13) . . . . ?
C23 C24 C54 C59 -107.4(12) . . . . ?
C25 C24 C54 C59 78.6(13) . . . . ?
C59 C54 C55 C56 2.5(19) . . . . ?
C24 C54 C55 C56 -178.9(12) . . . . ?
C59 C54 C55 F16 -179.8(10) . . . . ?
C24 C54 C55 F16 -1.2(18) . . . . ?
C54 C55 C56 F17 177.4(12) . . . . ?
F16 C55 C56 F17 -0.3(19) . . . . ?
C54 C55 C56 C57 -2(2) . . . . ?
F16 C55 C56 C57 -179.3(11) . . . . ?
C55 C56 C57 C58 -0.2(19) . . . . ?
F17 C56 C57 C58 -179.2(11) . . . . ?
C55 C56 C57 F18 179.5(11) . . . . ?
F17 C56 C57 F18 0.5(18) . . . . ?
F18 C57 C58 C59 -178.9(10) . . . . ?
C56 C57 C58 C59 0.8(18) . . . . ?
F18 C57 C58 F19 1.8(17) . . . . ?
C56 C57 C58 F19 -178.5(11) . . . . ?
C57 C58 C59 F20 178.7(10) . . . . ?
F19 C58 C59 F20 -1.9(16) . . . . ?
C57 C58 C59 C54 0.3(17) . . . . ?
F19 C58 C59 C54 179.6(10) . . . . ?
C55 C54 C59 F20 179.7(10) . . . . ?
C24 C54 C59 F20 1.1(16) . . . . ?
C55 C54 C59 C58 -1.9(16) . . . . ?
C24 C54 C59 C58 179.6(10) . . . . ?

loop_
_platon_squeeze_void_nr
_platon_squeeze_void_average_x
_platon_squeeze_void_average_y
_platon_squeeze_void_average_z
_platon_squeeze_void_volume
_platon_squeeze_void_count_electrons
_platon_squeeze_void_content
1 -0.045 0.000 0.000 156 21 ' '
2 0.126 0.498 0.976 11 2 ' '
3 0.229 0.167 0.219 7 1 ' '
4 0.771 0.833 0.781 7 1 ' '
5 0.873 0.501 0.024 11 2 ' '
